data_2221597
loop_
_publ_author_name
'Ramesh, P.'
'Sundaresan, S. S.'
'Thirumurugan, P.'
'Perumal, Paramasivan T.'
'Ponnuswamy, M. N.'

_publ_section_title
;
 4-(4-Chlorophenyl)-6-methoxy-2,2'-bipyridine-5-carbonitrile
;
_journal_coeditor_code BT2899
_journal_issue 5
_journal_name_full 'Acta Crystallographica Section E'
_journal_page_first o995
_journal_paper_doi 10.1107/S1600536809012409
_journal_volume 65
_journal_year 2009
_chemical_formula_moiety 'C18 H12 Cl N3 O'
_chemical_formula_sum 'C18 H12 Cl N3 O'
_chemical_formula_weight 321.76
_chemical_name_common
;
4-(4-Chlorophenyl)-6-methoxy-2,2'-bipyridine-5-carbonitrile
;
_chemical_name_systematic
;
4-(4-Chlorophenyl)-6-methoxy-2,2'-bipyridine-5-carbonitrile
;
_space_group_IT_number 4
_symmetry_cell_setting monoclinic
_symmetry_space_group_name_Hall 'P 2yb'
_symmetry_space_group_name_H-M 'P 1 21 1'
_atom_sites_solution_hydrogens geom
_atom_sites_solution_primary direct
_atom_sites_solution_secondary difmap
_audit_creation_method SHELXL-97
_cell_angle_alpha 90.00
_cell_angle_beta 106.896(2)
_cell_angle_gamma 90.00
_cell_formula_units_Z 4
_cell_length_a 9.5869(5)
_cell_length_b 13.8761(7)
_cell_length_c 12.2124(6)
_cell_measurement_reflns_used 3721
_cell_measurement_temperature 293(2)
_cell_measurement_theta_max 27.46
_cell_measurement_theta_min 1.74
_cell_volume 1554.47(14)
_computing_cell_refinement 'SAINT (Bruker, 2004)'
_computing_data_collection 'APEX2 (Bruker, 2004)'
_computing_data_reduction 'SAINT (Bruker, 2004)'
_computing_molecular_graphics 'ORTEP3 (Farrugia, 1997)'
_computing_publication_material 'SHELXL97 (Sheldrick, 2008) and PLATON (Spek, 2009)'
_computing_structure_refinement 'SHELXL97 (Sheldrick, 2008)'
_computing_structure_solution 'SIR92 (Altomare <i>et al.</i>,  1993)'
_diffrn_ambient_temperature 293(2)
_diffrn_measured_fraction_theta_full 1.000
_diffrn_measured_fraction_theta_max 0.996
_diffrn_measurement_device_type 'Bruker Kappa APEXII area-detector diffractometer'
_diffrn_measurement_method '\w and \f scans'
_diffrn_radiation_monochromator graphite
_diffrn_radiation_source 'fine-focus sealed tube'
_diffrn_radiation_type MoK\a
_diffrn_radiation_wavelength 0.71073
_diffrn_reflns_av_R_equivalents 0.0351
_diffrn_reflns_av_sigmaI/netI 0.0451
_diffrn_reflns_limit_h_max 12
_diffrn_reflns_limit_h_min -12
_diffrn_reflns_limit_k_max 17
_diffrn_reflns_limit_k_min -17
_diffrn_reflns_limit_l_max 15
_diffrn_reflns_limit_l_min -15
_diffrn_reflns_number 17581
_diffrn_reflns_theta_full 25.00
_diffrn_reflns_theta_max 27.46
_diffrn_reflns_theta_min 1.74
_diffrn_standards_decay_% 0
_diffrn_standards_interval_time 0
_diffrn_standards_number 0
_exptl_absorpt_coefficient_mu 0.253
_exptl_absorpt_correction_T_max 0.951
_exptl_absorpt_correction_T_min 0.927
_exptl_absorpt_correction_type multi-scan
_exptl_absorpt_process_details '(SADABS; Sheldrick, 2001)'
_exptl_crystal_colour colorless
_exptl_crystal_density_diffrn 1.375
_exptl_crystal_density_method 'not measured'
_exptl_crystal_description Block
_exptl_crystal_F_000 664
_exptl_crystal_size_max 0.30
_exptl_crystal_size_mid 0.25
_exptl_crystal_size_min 0.20
_refine_diff_density_max 0.241
_refine_diff_density_min -0.176
_refine_ls_abs_structure_details 'Flack  (1983), 3268 Friedel pairs'
_refine_ls_abs_structure_Flack 0.05(6)
_refine_ls_extinction_method none
_refine_ls_goodness_of_fit_ref 0.995
_refine_ls_hydrogen_treatment constr
_refine_ls_matrix_type full
_refine_ls_number_parameters 417
_refine_ls_number_reflns 6950
_refine_ls_number_restraints 1
_refine_ls_restrained_S_all 0.995
_refine_ls_R_factor_all 0.0860
_refine_ls_R_factor_gt 0.0425
_refine_ls_shift/su_max 0.002
_refine_ls_shift/su_mean 0.000
_refine_ls_structure_factor_coef Fsqd
_refine_ls_weighting_details 'calc w=1/[\s^2^(Fo^2^)+(0.0461P)^2^+0.1394P] where P=(Fo^2^+2Fc^2^)/3'
_refine_ls_weighting_scheme calc
_refine_ls_wR_factor_gt 0.0916
_refine_ls_wR_factor_ref 0.1125
_reflns_number_gt 4300
_reflns_number_total 6950
_reflns_threshold_expression I>2\s(I)
_cod_data_source_file bt2899.cif
_cod_data_source_block I
_cod_depositor_comments
;
The following automatic conversions were performed:
'_symmetry_cell_setting' value 'Monoclinic' changed to 'monoclinic'
according to '/home/saulius/struct/CIF-dictionaries/cif_core.dic'
dictionary named 'cif_core.dic' version 2.4.1 from
2010-06-29.

'_exptl_absorpt_correction_type' value 'Multi-scan' changed
to 'multi-scan' according to
'/home/saulius/struct/CIF-dictionaries/cif_core.dic' dictionary named
'cif_core.dic' version 2.4.1 from 2010-06-29.

Automatic conversion script
Id: cif_fix_enum 1527 2010-12-29 10:47:43Z saulius 

The following automatic conversions were performed:

'_symmetry_cell_setting' value 'Monoclinic' changed to 'monoclinic'
according to /home/saulius/struct/CIF-dictionaries/cif_core.dic
dictionary named 'cif_core.dic' version 2.4.1 from
2010-06-29.

'_exptl_absorpt_correction_type' value 'Multi-scan'
changed to 'multi-scan' according to
/home/saulius/struct/CIF-dictionaries/cif_core.dic dictionary named
'cif_core.dic' version 2.4.1 from 2010-06-29.

Automatic conversion script
Id: cif_fix_values 1715 2011-07-08 13:25:40Z adriana 
;
_cod_original_sg_symbol_Hall 'P 2yb '
_cod_original_sg_symbol_H-M P21
_cod_database_code 2221597
_cod_database_fobs_code 2221597

loop_
_symmetry_equiv_pos_as_xyz
'x, y, z'
'-x, y+1/2, -z'

loop_
_atom_site_type_symbol
_atom_site_label
_atom_site_fract_x
_atom_site_fract_y
_atom_site_fract_z
_atom_site_U_iso_or_equiv
_atom_site_adp_type
_atom_site_calc_flag
_atom_site_refinement_flags
_atom_site_occupancy
_atom_site_disorder_assembly
_atom_site_disorder_group
C C2' -0.0524(3) 0.2747(2) 0.5616(2) 0.0453(7) Uani d . 1 . .
C C2 -0.1641(3) 0.5282(2) 0.7627(2) 0.0485(7) Uani d . 1 . .
C C3' 0.0529(3) 0.2755(2) 0.66886(19) 0.0438(6) Uani d . 1 . .
C C3 -0.0610(3) 0.5309(2) 0.86978(19) 0.0448(6) Uani d . 1 . .
C C4' 0.1994(3) 0.2704(2) 0.67256(19) 0.0450(6) Uani d . 1 . .
C C4 0.0852(3) 0.53628(19) 0.87589(19) 0.0427(6) Uani d . 1 . .
C C5 0.1208(3) 0.5349(2) 0.77260(19) 0.0452(6) Uani d . 1 . .
H H5 0.2177 0.5373 0.7726 0.054 Uiso calc R 1 . .
C C5' 0.2306(3) 0.2696(2) 0.56900(19) 0.0467(6) Uani d . 1 . .
H H5' 0.3271 0.2672 0.5679 0.056 Uiso calc R 1 . .
C C6 0.0109(3) 0.5301(2) 0.6710(2) 0.0439(6) Uani d . 1 . .
C C6' 0.1199(3) 0.2723(2) 0.4671(2) 0.0430(6) Uani d . 1 . .
C C7' -0.3014(3) 0.2777(3) 0.4542(2) 0.0730(9) Uani d . 1 . .
H H7D -0.2843 0.3307 0.4092 0.110 Uiso calc R 1 . .
H H7F -0.3957 0.2845 0.4658 0.110 Uiso calc R 1 . .
H H7E -0.2977 0.2183 0.4147 0.110 Uiso calc R 1 . .
C C7 -0.4109(3) 0.5274(3) 0.6510(2) 0.0769(10) Uani d . 1 . .
H H7A -0.3862 0.5766 0.6046 0.115 Uiso calc R 1 . .
H H7B -0.5054 0.5407 0.6598 0.115 Uiso calc R 1 . .
H H7C -0.4125 0.4659 0.6147 0.115 Uiso calc R 1 . .
C C8' 0.0057(3) 0.2856(2) 0.7694(2) 0.0506(7) Uani d . 1 . .
C C8 -0.1112(3) 0.5223(2) 0.9698(2) 0.0509(7) Uani d . 1 . .
C C10 0.2010(3) 0.5420(2) 0.9863(2) 0.0452(7) Uani d . 1 . .
C C10' 0.3164(3) 0.2671(2) 0.78201(19) 0.0451(6) Uani d . 1 . .
C C11 0.1893(3) 0.6056(2) 1.0710(2) 0.0488(7) Uani d . 1 . .
H H11 0.1081 0.6455 1.0575 0.059 Uiso calc R 1 . .
C C11' 0.3071(3) 0.2046(2) 0.8686(2) 0.0540(7) Uani d . 1 . .
H H11' 0.2262 0.1646 0.8573 0.065 Uiso calc R 1 . .
C C12' 0.4158(3) 0.2011(2) 0.9709(2) 0.0601(8) Uani d . 1 . .
H H12' 0.4089 0.1587 1.0281 0.072 Uiso calc R 1 . .
C C12 0.2950(3) 0.6106(2) 1.1738(2) 0.0540(7) Uani d . 1 . .
H H12 0.2867 0.6538 1.2298 0.065 Uiso calc R 1 . .
C C13' 0.5332(3) 0.2601(3) 0.9877(2) 0.0609(9) Uani d . 1 . .
C C13 0.4138(3) 0.5507(3) 1.1932(2) 0.0565(8) Uani d . 1 . .
C C14 0.4309(3) 0.4900(3) 1.1102(2) 0.0646(9) Uani d . 1 . .
H H14 0.5141 0.4520 1.1233 0.078 Uiso calc R 1 . .
C C14' 0.5486(3) 0.3210(3) 0.9047(3) 0.0661(9) Uani d . 1 . .
H H14' 0.6307 0.3600 0.9172 0.079 Uiso calc R 1 . .
C C15' 0.4401(3) 0.3240(2) 0.8012(2) 0.0567(8) Uani d . 1 . .
H H15' 0.4504 0.3648 0.7436 0.068 Uiso calc R 1 . .
C C15 0.3241(3) 0.4854(2) 1.0067(2) 0.0572(8) Uani d . 1 . .
H H15 0.3351 0.4438 0.9501 0.069 Uiso calc R 1 . .
C C16 0.0424(3) 0.5259(2) 0.5593(2) 0.0454(7) Uani d . 1 . .
C C16' 0.1494(3) 0.2756(2) 0.3547(2) 0.0464(6) Uani d . 1 . .
C C18' 0.3136(4) 0.2815(3) 0.2542(3) 0.0821(11) Uani d . 1 . .
H H18' 0.4099 0.2807 0.2524 0.098 Uiso calc R 1 . .
C C18 0.2082(4) 0.5207(3) 0.4595(3) 0.0717(10) Uani d . 1 . .
H H18 0.3052 0.5202 0.4594 0.086 Uiso calc R 1 . .
C C19 0.1032(4) 0.5161(2) 0.3559(3) 0.0662(10) Uani d . 1 . .
H H19 0.1284 0.5128 0.2880 0.079 Uiso calc R 1 . .
C C19' 0.2062(4) 0.2900(3) 0.1528(2) 0.0715(10) Uani d . 1 . .
H H19' 0.2299 0.2950 0.0844 0.086 Uiso calc R 1 . .
C C20' 0.0658(4) 0.2910(3) 0.1527(2) 0.0643(9) Uani d . 1 . .
H H20' -0.0091 0.2968 0.0848 0.077 Uiso calc R 1 . .
C C20 -0.0384(4) 0.5166(3) 0.3552(2) 0.0629(9) Uani d . 1 . .
H H20 -0.1127 0.5133 0.2866 0.075 Uiso calc R 1 . .
C C21 -0.0705(3) 0.5222(2) 0.4585(2) 0.0554(7) Uani d . 1 . .
H H21 -0.1668 0.5236 0.4601 0.067 Uiso calc R 1 . .
C C21' 0.0364(3) 0.2832(2) 0.2554(2) 0.0550(8) Uani d . 1 . .
H H21' -0.0596 0.2831 0.2581 0.066 Uiso calc R 1 . .
N N1 -0.1311(2) 0.52769(17) 0.66537(16) 0.0476(6) Uani d . 1 . .
N N1' -0.0218(2) 0.27322(17) 0.46358(16) 0.0477(5) Uani d . 1 . .
N N9' -0.0333(3) 0.2959(2) 0.8486(2) 0.0696(8) Uani d . 1 . .
N N9 -0.1527(3) 0.5130(2) 1.0466(2) 0.0711(8) Uani d . 1 . .
N N17' 0.2879(3) 0.2742(2) 0.35573(18) 0.0655(7) Uani d . 1 . .
N N17 0.1810(3) 0.5257(2) 0.56052(18) 0.0594(7) Uani d . 1 . .
O O1 -0.3049(2) 0.52612(18) 0.76094(15) 0.0623(6) Uani d . 1 . .
O O1' -0.1919(2) 0.27689(18) 0.56248(16) 0.0617(6) Uani d . 1 . .
Cl Cl1' 0.66572(10) 0.25841(9) 1.11925(7) 0.0970(4) Uani d . 1 . .
Cl Cl1 0.54493(9) 0.55353(8) 1.32596(6) 0.0888(3) Uani d . 1 . .

loop_
_atom_site_aniso_label
_atom_site_aniso_U_11
_atom_site_aniso_U_22
_atom_site_aniso_U_33
_atom_site_aniso_U_12
_atom_site_aniso_U_13
_atom_site_aniso_U_23
C2' 0.0455(16) 0.0402(16) 0.0507(15) -0.0023(15) 0.0149(12) 0.0032(13)
C2 0.0441(15) 0.0460(17) 0.0545(15) -0.0014(14) 0.0130(12) 0.0042(14)
C3' 0.0524(16) 0.0416(16) 0.0372(13) -0.0055(15) 0.0126(11) 0.0029(14)
C3 0.0522(16) 0.0423(15) 0.0408(13) 0.0036(14) 0.0149(11) 0.0003(13)
C4' 0.0522(15) 0.0395(15) 0.0422(13) -0.0043(15) 0.0121(11) 0.0023(14)
C4 0.0472(15) 0.0382(15) 0.0422(13) 0.0042(13) 0.0120(11) -0.0021(13)
C5 0.0436(14) 0.0473(16) 0.0448(13) 0.0024(13) 0.0130(10) -0.0011(13)
C5' 0.0505(15) 0.0454(16) 0.0433(13) 0.0005(14) 0.0122(11) 0.0043(13)
C6 0.0504(16) 0.0392(15) 0.0416(13) -0.0009(13) 0.0128(11) -0.0008(13)
C6' 0.0496(16) 0.0355(14) 0.0427(13) 0.0009(14) 0.0113(11) 0.0023(13)
C7' 0.0506(17) 0.090(3) 0.0700(19) 0.002(2) 0.0034(14) 0.000(2)
C7 0.0470(17) 0.102(3) 0.074(2) -0.010(2) 0.0058(14) 0.011(2)
C8' 0.0565(18) 0.0444(19) 0.0512(16) -0.0023(16) 0.0161(14) 0.0052(14)
C8 0.0524(16) 0.0514(18) 0.0482(15) 0.0058(15) 0.0137(12) -0.0002(15)
C10 0.0432(15) 0.0486(17) 0.0427(13) -0.0014(14) 0.0108(11) 0.0027(14)
C10' 0.0512(15) 0.0468(15) 0.0377(12) -0.0019(14) 0.0135(10) -0.0030(13)
C11 0.0535(17) 0.0529(17) 0.0414(14) 0.0028(14) 0.0159(12) -0.0007(13)
C11' 0.0587(18) 0.0557(18) 0.0451(15) -0.0016(14) 0.0110(12) 0.0012(14)
C12' 0.068(2) 0.066(2) 0.0444(15) 0.0144(17) 0.0133(14) 0.0025(15)
C12 0.0605(18) 0.0609(19) 0.0416(14) -0.0107(16) 0.0167(13) -0.0050(13)
C13' 0.0528(18) 0.076(2) 0.0464(15) 0.0167(18) 0.0034(13) -0.0115(17)
C13 0.0516(17) 0.069(2) 0.0411(14) -0.0138(17) 0.0015(12) 0.0058(16)
C14 0.0552(19) 0.068(2) 0.0638(19) 0.0076(17) 0.0063(16) 0.0046(18)
C14' 0.0426(17) 0.078(2) 0.074(2) -0.0076(16) 0.0120(16) -0.0202(19)
C15' 0.0550(18) 0.060(2) 0.0569(17) -0.0061(15) 0.0200(14) -0.0035(15)
C15 0.0569(18) 0.057(2) 0.0541(16) 0.0098(15) 0.0107(14) -0.0035(15)
C16 0.0549(17) 0.0386(16) 0.0418(14) -0.0049(15) 0.0124(12) -0.0012(13)
C16' 0.0569(16) 0.0394(15) 0.0427(13) -0.0013(15) 0.0143(11) -0.0003(13)
C18' 0.076(2) 0.122(3) 0.0567(18) 0.010(2) 0.0321(16) 0.009(2)
C18 0.077(2) 0.083(3) 0.065(2) -0.008(2) 0.0367(18) -0.004(2)
C19 0.097(3) 0.059(2) 0.0525(18) -0.012(2) 0.0378(18) -0.0001(16)
C19' 0.094(3) 0.081(3) 0.0451(16) 0.003(2) 0.0294(17) 0.0030(18)
C20' 0.083(2) 0.065(2) 0.0393(15) -0.0019(19) 0.0100(15) -0.0059(16)
C20 0.085(2) 0.058(2) 0.0422(16) -0.0044(19) 0.0135(16) 0.0041(15)
C21 0.0601(18) 0.0571(19) 0.0465(15) 0.0019(16) 0.0113(12) 0.0031(14)
C21' 0.0580(17) 0.062(2) 0.0438(15) -0.0013(16) 0.0121(12) -0.0027(15)
N1 0.0496(13) 0.0515(15) 0.0400(11) -0.0026(12) 0.0102(9) 0.0012(11)
N1' 0.0509(13) 0.0470(13) 0.0436(12) -0.0002(13) 0.0113(10) 0.0018(11)
N9' 0.093(2) 0.0659(19) 0.0600(16) -0.0049(15) 0.0382(15) 0.0010(14)
N9 0.0778(18) 0.084(2) 0.0598(15) 0.0023(16) 0.0336(13) -0.0006(15)
N17' 0.0601(16) 0.089(2) 0.0499(13) 0.0088(17) 0.0201(11) 0.0099(15)
N17 0.0592(15) 0.0710(18) 0.0500(13) -0.0052(15) 0.0190(11) -0.0064(14)
O1 0.0460(11) 0.0844(17) 0.0555(11) -0.0024(12) 0.0132(9) 0.0104(12)
O1' 0.0462(11) 0.0785(16) 0.0605(12) 0.0000(12) 0.0160(9) -0.0005(12)
Cl1' 0.0709(5) 0.1312(9) 0.0664(5) 0.0322(6) -0.0157(4) -0.0216(6)
Cl1 0.0726(5) 0.1207(8) 0.0551(4) -0.0156(5) -0.0101(3) 0.0127(5)

loop_
_atom_type_symbol
_atom_type_description
_atom_type_scat_dispersion_real
_atom_type_scat_dispersion_imag
_atom_type_scat_source
C C 0.0033 0.0016 'International Tables Vol C Tables 4.2.6.8 and 6.1.1.4'
H H 0.0000 0.0000 'International Tables Vol C Tables 4.2.6.8 and 6.1.1.4'
N N 0.0061 0.0033 'International Tables Vol C Tables 4.2.6.8 and 6.1.1.4'
O O 0.0106 0.0060 'International Tables Vol C Tables 4.2.6.8 and 6.1.1.4'
Cl Cl 0.1484 0.1585 'International Tables Vol C Tables 4.2.6.8 and 6.1.1.4'

loop_
_geom_angle_atom_site_label_1
_geom_angle_atom_site_label_2
_geom_angle_atom_site_label_3
_geom_angle_site_symmetry_1
_geom_angle_site_symmetry_3
_geom_angle
_geom_angle_publ_flag
N1' C2' O1' . . 119.7(2) ?
N1' C2' C3' . . 124.1(2) ?
O1' C2' C3' . . 116.2(2) ?
N1 C2 O1 . . 119.3(2) ?
N1 C2 C3 . . 123.9(2) ?
O1 C2 C3 . . 116.8(2) ?
C4' C3' C2' . . 118.4(2) ?
C4' C3' C8' . . 122.9(2) ?
C2' C3' C8' . . 118.7(2) ?
C4 C3 C2 . . 118.9(2) ?
C4 C3 C8 . . 122.8(2) ?
C2 C3 C8 . . 118.2(2) ?
C5' C4' C3' . . 117.0(2) ?
C5' C4' C10' . . 121.3(2) ?
C3' C4' C10' . . 121.6(2) ?
C3 C4 C5 . . 117.3(2) ?
C3 C4 C10 . . 122.1(2) ?
C5 C4 C10 . . 120.5(2) ?
C6 C5 C4 . . 119.4(2) ?
C6 C5 H5 . . 120.3 ?
C4 C5 H5 . . 120.3 ?
C4' C5' C6' . . 120.7(2) ?
C4' C5' H5' . . 119.7 ?
C6' C5' H5' . . 119.7 ?
N1 C6 C5 . . 123.1(2) ?
N1 C6 C16 . . 115.3(2) ?
C5 C6 C16 . . 121.6(2) ?
N1' C6' C5' . . 122.2(2) ?
N1' C6' C16' . . 115.6(2) ?
C5' C6' C16' . . 122.1(2) ?
O1' C7' H7D . . 109.5 ?
O1' C7' H7F . . 109.5 ?
H7D C7' H7F . . 109.5 ?
O1' C7' H7E . . 109.5 ?
H7D C7' H7E . . 109.5 ?
H7F C7' H7E . . 109.5 ?
O1 C7 H7A . . 109.5 ?
O1 C7 H7B . . 109.5 ?
H7A C7 H7B . . 109.5 ?
O1 C7 H7C . . 109.5 ?
H7A C7 H7C . . 109.5 ?
H7B C7 H7C . . 109.5 ?
N9' C8' C3' . . 178.3(4) ?
N9 C8 C3 . . 177.9(3) ?
C15 C10 C11 . . 118.5(2) ?
C15 C10 C4 . . 120.7(2) ?
C11 C10 C4 . . 120.8(2) ?
C15' C10' C11' . . 117.9(2) ?
C15' C10' C4' . . 121.6(2) ?
C11' C10' C4' . . 120.6(2) ?
C12 C11 C10 . . 121.2(3) ?
C12 C11 H11 . . 119.4 ?
C10 C11 H11 . . 119.4 ?
C12' C11' C10' . . 120.9(3) ?
C12' C11' H11' . . 119.6 ?
C10' C11' H11' . . 119.6 ?
C13' C12' C11' . . 119.5(3) ?
C13' C12' H12' . . 120.3 ?
C11' C12' H12' . . 120.3 ?
C11 C12 C13 . . 118.9(3) ?
C11 C12 H12 . . 120.5 ?
C13 C12 H12 . . 120.5 ?
C12' C13' C14' . . 121.7(3) ?
C12' C13' Cl1' . . 118.9(3) ?
C14' C13' Cl1' . . 119.3(3) ?
C14 C13 C12 . . 121.2(2) ?
C14 C13 Cl1 . . 119.8(3) ?
C12 C13 Cl1 . . 119.0(2) ?
C13 C14 C15 . . 119.5(3) ?
C13 C14 H14 . . 120.2 ?
C15 C14 H14 . . 120.2 ?
C13' C14' C15' . . 118.9(3) ?
C13' C14' H14' . . 120.5 ?
C15' C14' H14' . . 120.5 ?
C14' C15' C10' . . 121.0(3) ?
C14' C15' H15' . . 119.5 ?
C10' C15' H15' . . 119.5 ?
C14 C15 C10 . . 120.6(3) ?
C14 C15 H15 . . 119.7 ?
C10 C15 H15 . . 119.7 ?
N17 C16 C21 . . 122.2(2) ?
N17 C16 C6 . . 117.5(2) ?
C21 C16 C6 . . 120.3(2) ?
N17' C16' C21' . . 122.7(2) ?
N17' C16' C6' . . 116.9(2) ?
C21' C16' C6' . . 120.4(3) ?
N17' C18' C19' . . 123.6(3) ?
N17' C18' H18' . . 118.2 ?
C19' C18' H18' . . 118.2 ?
N17 C18 C19 . . 124.5(3) ?
N17 C18 H18 . . 117.7 ?
C19 C18 H18 . . 117.7 ?
C20 C19 C18 . . 118.1(3) ?
C20 C19 H19 . . 120.9 ?
C18 C19 H19 . . 120.9 ?
C20' C19' C18' . . 119.5(3) ?
C20' C19' H19' . . 120.3 ?
C18' C19' H19' . . 120.3 ?
C19' C20' C21' . . 118.1(3) ?
C19' C20' H20' . . 120.9 ?
C21' C20' H20' . . 120.9 ?
C19 C20 C21 . . 118.8(3) ?
C19 C20 H20 . . 120.6 ?
C21 C20 H20 . . 120.6 ?
C16 C21 C20 . . 119.3(3) ?
C16 C21 H21 . . 120.4 ?
C20 C21 H21 . . 120.4 ?
C20' C21' C16' . . 119.7(3) ?
C20' C21' H21' . . 120.2 ?
C16' C21' H21' . . 120.2 ?
C2 N1 C6 . . 117.4(2) ?
C2' N1' C6' . . 117.50(19) ?
C16' N17' C18' . . 116.4(3) ?
C16 N17 C18 . . 117.1(2) ?
C2 O1 C7 . . 116.9(2) ?
C2' O1' C7' . . 117.3(2) ?

loop_
_geom_bond_atom_site_label_1
_geom_bond_atom_site_label_2
_geom_bond_site_symmetry_2
_geom_bond_distance
_geom_bond_publ_flag
C2' N1' . 1.313(3) ?
C2' O1' . 1.341(3) ?
C2' C3' . 1.403(3) ?
C2 N1 . 1.316(3) ?
C2 O1 . 1.344(3) ?
C2 C3 . 1.391(3) ?
C3' C4' . 1.394(3) ?
C3' C8' . 1.433(4) ?
C3 C4 . 1.384(3) ?
C3 C8 . 1.442(4) ?
C4' C5' . 1.382(3) ?
C4' C10' . 1.475(3) ?
C4 C5 . 1.399(3) ?
C4 C10 . 1.478(3) ?
C5 C6 . 1.376(3) ?
C5 H5 . 0.9300 ?
C5' C6' . 1.382(3) ?
C5' H5' . 0.9300 ?
C6 N1 . 1.343(3) ?
C6 C16 . 1.481(3) ?
C6' N1' . 1.346(3) ?
C6' C16' . 1.481(3) ?
C7' O1' . 1.430(3) ?
C7' H7D . 0.9600 ?
C7' H7F . 0.9600 ?
C7' H7E . 0.9600 ?
C7 O1 . 1.430(3) ?
C7 H7A . 0.9600 ?
C7 H7B . 0.9600 ?
C7 H7C . 0.9600 ?
C8' N9' . 1.143(4) ?
C8 N9 . 1.127(3) ?
C10 C15 . 1.379(4) ?
C10 C11 . 1.388(4) ?
C10' C15' . 1.387(4) ?
C10' C11' . 1.391(4) ?
C11 C12 . 1.368(4) ?
C11 H11 . 0.9300 ?
C11' C12' . 1.375(3) ?
C11' H11' . 0.9300 ?
C12' C13' . 1.358(5) ?
C12' H12' . 0.9300 ?
C12 C13 . 1.374(4) ?
C12 H12 . 0.9300 ?
C13' C14' . 1.361(5) ?
C13' Cl1' . 1.735(3) ?
C13 C14 . 1.364(4) ?
C13 Cl1 . 1.739(3) ?
C14 C15 . 1.378(4) ?
C14 H14 . 0.9300 ?
C14' C15' . 1.384(4) ?
C14' H14' . 0.9300 ?
C15' H15' . 0.9300 ?
C15 H15 . 0.9300 ?
C16 N17 . 1.324(3) ?
C16 C21 . 1.384(3) ?
C16' N17' . 1.325(3) ?
C16' C21' . 1.376(3) ?
C18' N17' . 1.337(4) ?
C18' C19' . 1.366(4) ?
C18' H18' . 0.9300 ?
C18 N17 . 1.335(3) ?
C18 C19 . 1.370(4) ?
C18 H18 . 0.9300 ?
C19 C20 . 1.355(4) ?
C19 H19 . 0.9300 ?
C19' C20' . 1.346(4) ?
C19' H19' . 0.9300 ?
C20' C21' . 1.367(4) ?
C20' H20' . 0.9300 ?
C20 C21 . 1.384(4) ?
C20 H20 . 0.9300 ?
C21 H21 . 0.9300 ?
C21' H21' . 0.9300 ?

loop_
_geom_hbond_atom_site_label_D
_geom_hbond_atom_site_label_H
_geom_hbond_atom_site_label_A
_geom_hbond_site_symmetry_A
_geom_hbond_distance_DH
_geom_hbond_distance_HA
_geom_hbond_distance_DA
_geom_hbond_angle_DHA
C11 H11 N9' 2_557 0.93 2.58 3.321(4) 136.8
C21 H21 Cl1 1_454 0.93 2.80 3.597(3) 143.8
C11' H11' N9 2_547 0.93 2.60 3.349(4) 137.5
C21' H21' Cl1' 1_454 0.93 2.71 3.475(3) 140.4

loop_
_geom_torsion_atom_site_label_1
_geom_torsion_atom_site_label_2
_geom_torsion_atom_site_label_3
_geom_torsion_atom_site_label_4
_geom_torsion_site_symmetry_1
_geom_torsion_site_symmetry_2
_geom_torsion_site_symmetry_3
_geom_torsion_site_symmetry_4
_geom_torsion
_geom_torsion_publ_flag
N1' C2' C3' C4' . . . . -2.8(5) ?
O1' C2' C3' C4' . . . . 178.1(3) ?
N1' C2' C3' C8' . . . . 174.6(3) ?
O1' C2' C3' C8' . . . . -4.5(4) ?
N1 C2 C3 C4 . . . . 2.0(4) ?
O1 C2 C3 C4 . . . . -178.0(3) ?
N1 C2 C3 C8 . . . . -174.4(3) ?
O1 C2 C3 C8 . . . . 5.6(4) ?
C2' C3' C4' C5' . . . . 3.1(4) ?
C8' C3' C4' C5' . . . . -174.2(3) ?
C2' C3' C4' C10' . . . . -177.7(3) ?
C8' C3' C4' C10' . . . . 5.1(5) ?
C2 C3 C4 C5 . . . . -2.4(4) ?
C8 C3 C4 C5 . . . . 173.8(3) ?
C2 C3 C4 C10 . . . . 178.3(3) ?
C8 C3 C4 C10 . . . . -5.4(4) ?
C3 C4 C5 C6 . . . . 1.1(4) ?
C10 C4 C5 C6 . . . . -179.6(3) ?
C3' C4' C5' C6' . . . . -1.0(4) ?
C10' C4' C5' C6' . . . . 179.7(3) ?
C4 C5 C6 N1 . . . . 0.8(4) ?
C4 C5 C6 C16 . . . . -178.3(3) ?
C4' C5' C6' N1' . . . . -1.8(4) ?
C4' C5' C6' C16' . . . . 177.4(3) ?
C4' C3' C8' N9' . . . . 116(12) ?
C2' C3' C8' N9' . . . . -62(12) ?
C4 C3 C8 N9 . . . . -124(9) ?
C2 C3 C8 N9 . . . . 52(9) ?
C3 C4 C10 C15 . . . . 134.3(3) ?
C5 C4 C10 C15 . . . . -45.0(4) ?
C3 C4 C10 C11 . . . . -46.8(4) ?
C5 C4 C10 C11 . . . . 134.0(3) ?
C5' C4' C10' C15' . . . . 45.0(4) ?
C3' C4' C10' C15' . . . . -134.2(3) ?
C5' C4' C10' C11' . . . . -133.5(3) ?
C3' C4' C10' C11' . . . . 47.3(4) ?
C15 C10 C11 C12 . . . . -1.8(4) ?
C4 C10 C11 C12 . . . . 179.2(3) ?
C15' C10' C11' C12' . . . . 1.4(4) ?
C4' C10' C11' C12' . . . . 179.9(3) ?
C10' C11' C12' C13' . . . . 0.5(4) ?
C10 C11 C12 C13 . . . . -0.6(4) ?
C11' C12' C13' C14' . . . . -1.9(5) ?
C11' C12' C13' Cl1' . . . . 177.3(2) ?
C11 C12 C13 C14 . . . . 3.0(5) ?
C11 C12 C13 Cl1 . . . . -177.5(2) ?
C12 C13 C14 C15 . . . . -3.0(5) ?
Cl1 C13 C14 C15 . . . . 177.6(2) ?
C12' C13' C14' C15' . . . . 1.2(5) ?
Cl1' C13' C14' C15' . . . . -178.0(2) ?
C13' C14' C15' C10' . . . . 0.8(5) ?
C11' C10' C15' C14' . . . . -2.1(4) ?
C4' C10' C15' C14' . . . . 179.4(3) ?
C13 C14 C15 C10 . . . . 0.5(5) ?
C11 C10 C15 C14 . . . . 1.8(4) ?
C4 C10 C15 C14 . . . . -179.2(3) ?
N1 C6 C16 N17 . . . . -178.4(3) ?
C5 C6 C16 N17 . . . . 0.8(4) ?
N1 C6 C16 C21 . . . . 1.6(4) ?
C5 C6 C16 C21 . . . . -179.2(3) ?
N1' C6' C16' N17' . . . . -179.6(3) ?
C5' C6' C16' N17' . . . . 1.2(4) ?
N1' C6' C16' C21' . . . . 2.5(4) ?
C5' C6' C16' C21' . . . . -176.7(3) ?
N17 C18 C19 C20 . . . . -0.1(6) ?
N17' C18' C19' C20' . . . . -0.2(7) ?
C18' C19' C20' C21' . . . . -0.1(6) ?
C18 C19 C20 C21 . . . . 0.3(5) ?
N17 C16 C21 C20 . . . . 1.1(5) ?
C6 C16 C21 C20 . . . . -178.9(3) ?
C19 C20 C21 C16 . . . . -0.8(5) ?
C19' C20' C21' C16' . . . . 0.6(5) ?
N17' C16' C21' C20' . . . . -0.9(5) ?
C6' C16' C21' C20' . . . . 176.8(3) ?
O1 C2 N1 C6 . . . . 179.8(3) ?
C3 C2 N1 C6 . . . . -0.2(4) ?
C5 C6 N1 C2 . . . . -1.2(4) ?
C16 C6 N1 C2 . . . . 177.9(2) ?
O1' C2' N1' C6' . . . . 179.2(3) ?
C3' C2' N1' C6' . . . . 0.1(5) ?
C5' C6' N1' C2' . . . . 2.2(4) ?
C16' C6' N1' C2' . . . . -177.0(2) ?
C21' C16' N17' C18' . . . . 0.6(5) ?
C6' C16' N17' C18' . . . . -177.2(3) ?
C19' C18' N17' C16' . . . . 0.0(6) ?
C21 C16 N17 C18 . . . . -0.8(5) ?
C6 C16 N17 C18 . . . . 179.2(3) ?
C19 C18 N17 C16 . . . . 0.3(6) ?
N1 C2 O1 C7 . . . . -2.6(4) ?
C3 C2 O1 C7 . . . . 177.5(3) ?
N1' C2' O1' C7' . . . . -0.1(4) ?
C3' C2' O1' C7' . . . . 179.1(3) ?
